data_7105901
loop_
_publ_author_name
'Xiu-Chun Zhang'
'Shu-Hua Cao'
'Yin Wei'
'Min Shi'

_publ_section_title
;
 Phosphine-catalyzed Highly Diastereoselective [3+2] Cyclization of Isatin
 Derived Electron-deficient Alkenes with -Allenic Esters
;
_journal_name_full Chem.Commun.
_journal_page_first 1548
_journal_paper_doi 10.1039/c0cc04289g
_journal_volume 47
_journal_year 2011
_chemical_formula_sum 'C23 H16 Br N O2'
_chemical_formula_weight 418.28
_chemical_name_systematic
;
?
;
_space_group_IT_number 14
_symmetry_cell_setting monoclinic
_symmetry_space_group_name_Hall '-P 2yn'
_symmetry_space_group_name_H-M 'P 1 21/n 1'
_atom_sites_solution_hydrogens geom
_atom_sites_solution_primary direct
_atom_sites_solution_secondary difmap
_audit_creation_method SHELXL-97
_cell_angle_alpha 90.00
_cell_angle_beta 92.032(4)
_cell_angle_gamma 90.00
_cell_formula_units_Z 4
_cell_length_a 8.2650(17)
_cell_length_b 13.415(3)
_cell_length_c 16.413(3)
_cell_measurement_reflns_used 3397
_cell_measurement_temperature 293(2)
_cell_measurement_theta_max 53.953
_cell_measurement_theta_min 4.967
_cell_volume 1818.6(6)
_computing_cell_refinement 'Bruker SMART'
_computing_data_collection 'Bruker SMART'
_computing_data_reduction 'Bruker SHELXTL'
_computing_molecular_graphics 'Bruker SHELXTL'
_computing_publication_material 'Bruker SHELXTL'
_computing_structure_refinement 'SHELXL-97 (Sheldrick, 1997)'
_computing_structure_solution 'SHELXS-97 (Sheldrick, 1990)'
_diffrn_ambient_temperature 293(2)
_diffrn_measured_fraction_theta_full 0.999
_diffrn_measured_fraction_theta_max 0.999
_diffrn_measurement_device_type 'CCD area detector'
_diffrn_measurement_method 'phi and omega scans'
_diffrn_radiation_monochromator graphite
_diffrn_radiation_source 'fine-focus sealed tube'
_diffrn_radiation_type MoK\a
_diffrn_radiation_wavelength 0.71073
_diffrn_reflns_av_R_equivalents 0.0405
_diffrn_reflns_av_sigmaI/netI 0.0425
_diffrn_reflns_limit_h_max 10
_diffrn_reflns_limit_h_min -10
_diffrn_reflns_limit_k_max 11
_diffrn_reflns_limit_k_min -16
_diffrn_reflns_limit_l_max 20
_diffrn_reflns_limit_l_min -18
_diffrn_reflns_number 9725
_diffrn_reflns_theta_full 25.99
_diffrn_reflns_theta_max 25.99
_diffrn_reflns_theta_min 1.96
_exptl_absorpt_coefficient_mu 2.278
_exptl_absorpt_correction_T_max 1.00000
_exptl_absorpt_correction_T_min 0.48225
_exptl_absorpt_correction_type empirical
_exptl_absorpt_process_details sadabs
_exptl_crystal_colour red
_exptl_crystal_density_diffrn 1.528
_exptl_crystal_density_method 'not measured'
_exptl_crystal_description prismatic
_exptl_crystal_F_000 848
_exptl_crystal_size_max 0.401
_exptl_crystal_size_mid 0.256
_exptl_crystal_size_min 0.147
_refine_diff_density_max 0.634
_refine_diff_density_min -0.474
_refine_diff_density_rms 0.057
_refine_ls_extinction_method none
_refine_ls_goodness_of_fit_ref 0.941
_refine_ls_hydrogen_treatment constr
_refine_ls_matrix_type full
_refine_ls_number_parameters 244
_refine_ls_number_reflns 3572
_refine_ls_number_restraints 0
_refine_ls_restrained_S_all 0.941
_refine_ls_R_factor_all 0.0539
_refine_ls_R_factor_gt 0.0397
_refine_ls_shift/su_max 0.000
_refine_ls_shift/su_mean 0.000
_refine_ls_structure_factor_coef Fsqd
_refine_ls_weighting_details 'calc w=1/[\s^2^(Fo^2^)+(0.0585P)^2^+0.0000P] where P=(Fo^2^+2Fc^2^)/3'
_refine_ls_weighting_scheme calc
_refine_ls_wR_factor_gt 0.0954
_refine_ls_wR_factor_ref 0.0994
_reflns_number_gt 2619
_reflns_number_total 3572
_reflns_threshold_expression >2sigma(I)
_cod_data_source_file C0CC04289G.TXT
_cod_data_source_block cd201470
_cod_depositor_comments
;
The following automatic conversions were performed:

'_symmetry_cell_setting' value 'Monoclinic' changed to 'monoclinic'
according to the built-in table from CIF Core dictionary named
'cif_core.dic' version 2.4.1 from 2010-06-29.

Automatic conversion script
Id: cif_fix_values 1646 2011-03-28 12:23:43Z adriana 
;
_cod_original_sg_symbol_H-M P2(1)/n
_cod_database_code 7105901

loop_
_symmetry_equiv_pos_as_xyz
'x, y, z'
'-x+1/2, y+1/2, -z+1/2'
'-x, -y, -z'
'x-1/2, -y-1/2, z-1/2'

loop_
_atom_site_label
_atom_site_type_symbol
_atom_site_fract_x
_atom_site_fract_y
_atom_site_fract_z
_atom_site_U_iso_or_equiv
_atom_site_adp_type
_atom_site_occupancy
_atom_site_symmetry_multiplicity
_atom_site_calc_flag
_atom_site_refinement_flags
_atom_site_disorder_assembly
_atom_site_disorder_group
Br1 Br 0.91041(4) 0.23605(2) 0.239103(16) 0.06374(15) Uani 1 1 d . . .
N1 N 0.9175(2) 0.36429(15) 0.54645(11) 0.0408(5) Uani 1 1 d . . .
O1 O 0.8706(2) 0.45942(15) 0.65938(9) 0.0578(5) Uani 1 1 d . . .
O2 O 0.5371(2) 0.64022(13) 0.43329(9) 0.0505(5) Uani 1 1 d . . .
C1 C 0.8502(3) 0.44198(19) 0.58709(14) 0.0424(6) Uani 1 1 d . . .
C2 C 0.8706(3) 0.36783(18) 0.46364(13) 0.0379(6) Uani 1 1 d . . .
C3 C 0.9145(3) 0.3027(2) 0.40324(14) 0.0428(6) Uani 1 1 d . . .
H3 H 0.9825 0.2487 0.4143 0.051 Uiso 1 1 calc R . .
C4 C 0.8524(3) 0.3216(2) 0.32542(14) 0.0455(6) Uani 1 1 d . . .
C5 C 0.7508(3) 0.4006(2) 0.30741(14) 0.0475(6) Uani 1 1 d . . .
H5 H 0.7116 0.4106 0.2542 0.057 Uiso 1 1 calc R . .
C6 C 0.7075(3) 0.46483(19) 0.36867(13) 0.0435(6) Uani 1 1 d . . .
H6 H 0.6382 0.5179 0.3570 0.052 Uiso 1 1 calc R . .
C7 C 0.7682(3) 0.44973(17) 0.44790(12) 0.0356(5) Uani 1 1 d . . .
C8 C 0.7503(3) 0.50148(18) 0.52517(13) 0.0364(5) Uani 1 1 d . . .
C9 C 0.6758(3) 0.58325(18) 0.55194(13) 0.0411(6) Uani 1 1 d . . .
H9 H 0.6883 0.5958 0.6075 0.049 Uiso 1 1 calc R . .
C10 C 0.5769(3) 0.65561(18) 0.50516(13) 0.0392(6) Uani 1 1 d . . .
C11 C 0.5253(3) 0.74893(18) 0.54553(14) 0.0388(6) Uani 1 1 d . . .
C12 C 0.5561(4) 0.7705(2) 0.62760(16) 0.0541(7) Uani 1 1 d . . .
H12 H 0.6134 0.7253 0.6605 0.065 Uiso 1 1 calc R . .
C13 C 0.5023(4) 0.8584(2) 0.66037(16) 0.0632(8) Uani 1 1 d . . .
H13 H 0.5234 0.8719 0.7153 0.076 Uiso 1 1 calc R . .
C14 C 0.4188(4) 0.9255(2) 0.61339(19) 0.0634(8) Uani 1 1 d . . .
H14 H 0.3835 0.9848 0.6361 0.076 Uiso 1 1 calc R . .
C15 C 0.3867(4) 0.9058(2) 0.53269(18) 0.0643(8) Uani 1 1 d . . .
H15 H 0.3288 0.9516 0.5007 0.077 Uiso 1 1 calc R . .
C16 C 0.4397(3) 0.8187(2) 0.49878(16) 0.0524(7) Uani 1 1 d . . .
H16 H 0.4179 0.8063 0.4437 0.063 Uiso 1 1 calc R . .
C17 C 1.0391(3) 0.2975(2) 0.58318(15) 0.0455(6) Uani 1 1 d . . .
H17A H 1.0901 0.3308 0.6298 0.055 Uiso 1 1 calc R . .
H17B H 1.1220 0.2858 0.5439 0.055 Uiso 1 1 calc R . .
C18 C 0.9758(3) 0.19817(19) 0.61063(13) 0.0396(6) Uani 1 1 d . . .
C19 C 1.0509(3) 0.1111(2) 0.58779(15) 0.0531(7) Uani 1 1 d . . .
H19 H 1.1365 0.1137 0.5526 0.064 Uiso 1 1 calc R . .
C20 C 0.9997(4) 0.0204(2) 0.6168(2) 0.0647(8) Uani 1 1 d . . .
H20 H 1.0516 -0.0377 0.6013 0.078 Uiso 1 1 calc R . .
C21 C 0.8729(4) 0.0152(2) 0.66838(18) 0.0644(8) Uani 1 1 d . . .
H21 H 0.8388 -0.0461 0.6880 0.077 Uiso 1 1 calc R . .
C22 C 0.7969(3) 0.1015(2) 0.69070(16) 0.0562(7) Uani 1 1 d . . .
H22 H 0.7103 0.0986 0.7253 0.067 Uiso 1 1 calc R . .
C23 C 0.8482(3) 0.1920(2) 0.66227(14) 0.0470(6) Uani 1 1 d . . .
H23 H 0.7961 0.2500 0.6781 0.056 Uiso 1 1 calc R . .

loop_
_atom_site_aniso_label
_atom_site_aniso_U_11
_atom_site_aniso_U_22
_atom_site_aniso_U_33
_atom_site_aniso_U_23
_atom_site_aniso_U_13
_atom_site_aniso_U_12
Br1 0.0717(2) 0.0705(2) 0.0495(2) -0.01939(14) 0.00969(14) 0.00387(16)
N1 0.0442(12) 0.0441(12) 0.0340(10) 0.0059(9) -0.0019(9) 0.0033(10)
O1 0.0785(14) 0.0640(13) 0.0305(9) 0.0020(8) -0.0055(8) 0.0132(10)
O2 0.0623(12) 0.0559(11) 0.0330(9) -0.0014(8) -0.0033(8) 0.0065(9)
C1 0.0491(15) 0.0448(15) 0.0332(12) 0.0052(11) 0.0022(10) -0.0033(12)
C2 0.0375(13) 0.0428(14) 0.0334(12) 0.0057(10) 0.0037(10) -0.0067(11)
C3 0.0448(14) 0.0392(14) 0.0448(14) 0.0034(11) 0.0063(11) -0.0012(12)
C4 0.0515(16) 0.0481(16) 0.0373(13) -0.0073(12) 0.0084(11) -0.0057(13)
C5 0.0571(16) 0.0539(17) 0.0312(12) -0.0009(12) 0.0000(11) -0.0017(14)
C6 0.0513(15) 0.0458(15) 0.0332(12) 0.0030(11) -0.0006(11) 0.0019(12)
C7 0.0376(13) 0.0373(14) 0.0322(12) 0.0045(10) 0.0029(9) -0.0034(10)
C8 0.0379(13) 0.0404(14) 0.0310(11) 0.0051(10) 0.0019(10) -0.0039(11)
C9 0.0475(15) 0.0463(15) 0.0294(11) 0.0024(11) 0.0010(10) -0.0027(12)
C10 0.0387(14) 0.0449(15) 0.0343(13) 0.0049(11) 0.0038(10) -0.0052(11)
C11 0.0375(14) 0.0427(15) 0.0361(13) 0.0004(11) 0.0016(10) -0.0024(11)
C12 0.070(2) 0.0530(17) 0.0382(14) -0.0040(12) -0.0068(13) 0.0109(14)
C13 0.079(2) 0.064(2) 0.0469(16) -0.0129(15) -0.0054(15) 0.0028(17)
C14 0.0665(19) 0.0522(18) 0.0717(19) -0.0167(16) 0.0026(15) 0.0090(15)
C15 0.072(2) 0.0569(19) 0.0632(18) 0.0001(15) -0.0101(15) 0.0184(16)
C16 0.0540(17) 0.0552(18) 0.0474(15) -0.0012(13) -0.0075(13) 0.0073(14)
C17 0.0404(14) 0.0505(16) 0.0452(14) 0.0077(12) -0.0030(11) 0.0012(12)
C18 0.0406(14) 0.0470(15) 0.0306(12) 0.0033(11) -0.0065(10) 0.0016(12)
C19 0.0495(16) 0.0605(19) 0.0494(15) -0.0015(14) 0.0009(12) 0.0078(14)
C20 0.066(2) 0.0459(18) 0.082(2) -0.0026(16) -0.0080(17) 0.0061(16)
C21 0.067(2) 0.054(2) 0.070(2) 0.0171(16) -0.0115(16) -0.0106(16)
C22 0.0569(17) 0.062(2) 0.0496(15) 0.0134(14) 0.0010(13) -0.0068(15)
C23 0.0499(16) 0.0516(16) 0.0395(13) 0.0022(12) -0.0001(11) 0.0012(13)

loop_
_atom_type_symbol
_atom_type_description
_atom_type_scat_dispersion_real
_atom_type_scat_dispersion_imag
_atom_type_scat_source
C C 0.0033 0.0016 'International Tables Vol C Tables 4.2.6.8 and 6.1.1.4'
H H 0.0000 0.0000 'International Tables Vol C Tables 4.2.6.8 and 6.1.1.4'
N N 0.0061 0.0033 'International Tables Vol C Tables 4.2.6.8 and 6.1.1.4'
O O 0.0106 0.0060 'International Tables Vol C Tables 4.2.6.8 and 6.1.1.4'
Br Br -0.2901 2.4595 'International Tables Vol C Tables 4.2.6.8 and 6.1.1.4'

loop_
_geom_angle_atom_site_label_1
_geom_angle_atom_site_label_2
_geom_angle_atom_site_label_3
_geom_angle
_geom_angle_site_symmetry_1
_geom_angle_site_symmetry_3
_geom_angle_publ_flag
C1 N1 C2 110.16(19) . . ?
C1 N1 C17 123.5(2) . . ?
C2 N1 C17 125.7(2) . . ?
O1 C1 N1 125.4(2) . . ?
O1 C1 C8 127.4(2) . . ?
N1 C1 C8 107.22(19) . . ?
C3 C2 N1 127.2(2) . . ?
C3 C2 C7 122.4(2) . . ?
N1 C2 C7 110.4(2) . . ?
C2 C3 C4 116.6(2) . . ?
C2 C3 H3 121.7 . . ?
C4 C3 H3 121.7 . . ?
C5 C4 C3 122.9(2) . . ?
C5 C4 Br1 118.24(18) . . ?
C3 C4 Br1 118.9(2) . . ?
C4 C5 C6 119.7(2) . . ?
C4 C5 H5 120.1 . . ?
C6 C5 H5 120.1 . . ?
C5 C6 C7 119.7(2) . . ?
C5 C6 H6 120.2 . . ?
C7 C6 H6 120.2 . . ?
C6 C7 C2 118.7(2) . . ?
C6 C7 C8 134.3(2) . . ?
C2 C7 C8 106.96(19) . . ?
C9 C8 C7 137.5(2) . . ?
C9 C8 C1 117.2(2) . . ?
C7 C8 C1 105.2(2) . . ?
C8 C9 C10 128.6(2) . . ?
C8 C9 H9 115.7 . . ?
C10 C9 H9 115.7 . . ?
O2 C10 C9 121.0(2) . . ?
O2 C10 C11 119.8(2) . . ?
C9 C10 C11 119.1(2) . . ?
C16 C11 C12 117.8(2) . . ?
C16 C11 C10 118.1(2) . . ?
C12 C11 C10 124.1(2) . . ?
C13 C12 C11 120.4(3) . . ?
C13 C12 H12 119.8 . . ?
C11 C12 H12 119.8 . . ?
C14 C13 C12 120.7(3) . . ?
C14 C13 H13 119.6 . . ?
C12 C13 H13 119.6 . . ?
C13 C14 C15 120.0(3) . . ?
C13 C14 H14 120.0 . . ?
C15 C14 H14 120.0 . . ?
C14 C15 C16 120.2(3) . . ?
C14 C15 H15 119.9 . . ?
C16 C15 H15 119.9 . . ?
C15 C16 C11 120.9(2) . . ?
C15 C16 H16 119.5 . . ?
C11 C16 H16 119.5 . . ?
N1 C17 C18 115.2(2) . . ?
N1 C17 H17A 108.5 . . ?
C18 C17 H17A 108.5 . . ?
N1 C17 H17B 108.5 . . ?
C18 C17 H17B 108.5 . . ?
H17A C17 H17B 107.5 . . ?
C23 C18 C19 118.5(3) . . ?
C23 C18 C17 121.2(3) . . ?
C19 C18 C17 120.2(2) . . ?
C20 C19 C18 120.4(3) . . ?
C20 C19 H19 119.8 . . ?
C18 C19 H19 119.8 . . ?
C21 C20 C19 120.6(3) . . ?
C21 C20 H20 119.7 . . ?
C19 C20 H20 119.7 . . ?
C20 C21 C22 119.2(3) . . ?
C20 C21 H21 120.4 . . ?
C22 C21 H21 120.4 . . ?
C21 C22 C23 120.4(3) . . ?
C21 C22 H22 119.8 . . ?
C23 C22 H22 119.8 . . ?
C22 C23 C18 120.9(3) . . ?
C22 C23 H23 119.6 . . ?
C18 C23 H23 119.6 . . ?

loop_
_geom_bond_atom_site_label_1
_geom_bond_atom_site_label_2
_geom_bond_distance
_geom_bond_site_symmetry_2
_geom_bond_publ_flag
Br1 C4 1.898(2) . ?
N1 C1 1.366(3) . ?
N1 C2 1.401(3) . ?
N1 C17 1.461(3) . ?
O1 C1 1.215(3) . ?
O2 C10 1.231(3) . ?
C1 C8 1.514(3) . ?
C2 C3 1.380(3) . ?
C2 C7 1.405(3) . ?
C3 C4 1.383(3) . ?
C3 H3 0.9300 . ?
C4 C5 1.377(4) . ?
C5 C6 1.381(3) . ?
C5 H5 0.9300 . ?
C6 C7 1.392(3) . ?
C6 H6 0.9300 . ?
C7 C8 1.458(3) . ?
C8 C9 1.340(3) . ?
C9 C10 1.468(3) . ?
C9 H9 0.9300 . ?
C10 C11 1.486(3) . ?
C11 C16 1.388(4) . ?
C11 C12 1.393(3) . ?
C12 C13 1.376(4) . ?
C12 H12 0.9300 . ?
C13 C14 1.358(4) . ?
C13 H13 0.9300 . ?
C14 C15 1.367(4) . ?
C14 H14 0.9300 . ?
C15 C16 1.373(4) . ?
C15 H15 0.9300 . ?
C16 H16 0.9300 . ?
C17 C18 1.506(4) . ?
C17 H17A 0.9700 . ?
C17 H17B 0.9700 . ?
C18 C23 1.379(3) . ?
C18 C19 1.380(4) . ?
C19 C20 1.379(4) . ?
C19 H19 0.9300 . ?
C20 C21 1.372(4) . ?
C20 H20 0.9300 . ?
C21 C22 1.373(4) . ?
C21 H21 0.9300 . ?
C22 C23 1.373(4) . ?
C22 H22 0.9300 . ?
C23 H23 0.9300 . ?

loop_
_geom_torsion_atom_site_label_1
_geom_torsion_atom_site_label_2
_geom_torsion_atom_site_label_3
_geom_torsion_atom_site_label_4
_geom_torsion
_geom_torsion_site_symmetry_1
_geom_torsion_site_symmetry_2
_geom_torsion_site_symmetry_3
_geom_torsion_site_symmetry_4
_geom_torsion_publ_flag
C2 N1 C1 O1 -178.9(2) . . . . ?
C17 N1 C1 O1 -7.3(4) . . . . ?
C2 N1 C1 C8 0.1(3) . . . . ?
C17 N1 C1 C8 171.7(2) . . . . ?
C1 N1 C2 C3 179.6(2) . . . . ?
C17 N1 C2 C3 8.2(4) . . . . ?
C1 N1 C2 C7 -0.3(3) . . . . ?
C17 N1 C2 C7 -171.7(2) . . . . ?
N1 C2 C3 C4 180.0(2) . . . . ?
C7 C2 C3 C4 -0.1(3) . . . . ?
C2 C3 C4 C5 -0.4(4) . . . . ?
C2 C3 C4 Br1 179.10(18) . . . . ?
C3 C4 C5 C6 0.1(4) . . . . ?
Br1 C4 C5 C6 -179.35(19) . . . . ?
C4 C5 C6 C7 0.6(4) . . . . ?
C5 C6 C7 C2 -1.1(4) . . . . ?
C5 C6 C7 C8 179.3(2) . . . . ?
C3 C2 C7 C6 0.8(3) . . . . ?
N1 C2 C7 C6 -179.3(2) . . . . ?
C3 C2 C7 C8 -179.5(2) . . . . ?
N1 C2 C7 C8 0.4(3) . . . . ?
C6 C7 C8 C9 -2.4(5) . . . . ?
C2 C7 C8 C9 177.9(3) . . . . ?
C6 C7 C8 C1 179.3(3) . . . . ?
C2 C7 C8 C1 -0.4(2) . . . . ?
O1 C1 C8 C9 0.5(4) . . . . ?
N1 C1 C8 C9 -178.5(2) . . . . ?
O1 C1 C8 C7 179.2(2) . . . . ?
N1 C1 C8 C7 0.2(3) . . . . ?
C7 C8 C9 C10 -0.4(5) . . . . ?
C1 C8 C9 C10 177.8(2) . . . . ?
C8 C9 C10 O2 8.4(4) . . . . ?
C8 C9 C10 C11 -171.3(2) . . . . ?
O2 C10 C11 C16 -3.3(4) . . . . ?
C9 C10 C11 C16 176.4(2) . . . . ?
O2 C10 C11 C12 176.1(2) . . . . ?
C9 C10 C11 C12 -4.1(4) . . . . ?
C16 C11 C12 C13 0.2(4) . . . . ?
C10 C11 C12 C13 -179.3(3) . . . . ?
C11 C12 C13 C14 -0.2(5) . . . . ?
C12 C13 C14 C15 0.3(5) . . . . ?
C13 C14 C15 C16 -0.5(5) . . . . ?
C14 C15 C16 C11 0.5(5) . . . . ?
C12 C11 C16 C15 -0.3(4) . . . . ?
C10 C11 C16 C15 179.1(3) . . . . ?
C1 N1 C17 C18 100.9(3) . . . . ?
C2 N1 C17 C18 -88.8(3) . . . . ?
N1 C17 C18 C23 -53.5(3) . . . . ?
N1 C17 C18 C19 129.9(2) . . . . ?
C23 C18 C19 C20 -0.6(4) . . . . ?
C17 C18 C19 C20 176.0(2) . . . . ?
C18 C19 C20 C21 0.4(4) . . . . ?
C19 C20 C21 C22 0.2(4) . . . . ?
C20 C21 C22 C23 -0.5(4) . . . . ?
C21 C22 C23 C18 0.3(4) . . . . ?
C19 C18 C23 C22 0.2(4) . . . . ?
C17 C18 C23 C22 -176.3(2) . . . . ?

loop_
_cod_related_entry_id
_cod_related_entry_database
_cod_related_entry_code
1 ChemSpider 30653243
